data_7229833
loop_
_publ_author_name
'Gu, Jin-Zhong'
'Cai, Yan'
'Liang, Xiao-Xiao'
'Wu, Jiang'
'Shi, Zi-Fa'
'Kirillov, Alexander M.'

_publ_section_title
;
 Bringing 5-(3,4-dicarboxylphenyl)picolinic acid to crystal engineering
 research: hydrothermal assembly, structural features, and photocatalytic
 activity of Mn, Ni, Cu, and Zn coordination polymers
;
_journal_issue 7
_journal_name_full CrystEngComm
_journal_page_first 906
_journal_paper_doi 10.1039/C7CE02009K
_journal_volume 20
_journal_year 2018
_chemical_formula_sum 'C26 H17 Mn N3 O7'
_chemical_formula_weight 538.36
_space_group_crystal_system triclinic
_space_group_IT_number 2
_space_group_name_Hall '-P 1'
_space_group_name_H-M_alt 'P -1'
_symmetry_space_group_name_Hall '-P 1'
_symmetry_space_group_name_H-M 'P -1'
_atom_sites_solution_hydrogens mixed
_audit_creation_method SHELXL-2014/7
_audit_update_record
;
2017-09-14 deposited with the CCDC.
2017-12-29 downloaded from the CCDC.
;
_cell_angle_alpha 96.069(5)
_cell_angle_beta 93.599(4)
_cell_angle_gamma 108.477(5)
_cell_formula_units_Z 2
_cell_length_a 8.0788(4)
_cell_length_b 9.6116(5)
_cell_length_c 15.1090(8)
_cell_measurement_reflns_used 6365
_cell_measurement_temperature 293(2)
_cell_measurement_theta_max 25.049
_cell_measurement_theta_min 3.299
_cell_volume 1100.72(10)
_computing_cell_refinement 'Bruker SAINT'
_computing_data_collection 'Bruker APEX2'
_computing_data_reduction 'Bruker SAINT'
_computing_molecular_graphics 'Bruker SHELXTL'
_computing_publication_material 'Bruker SHELXTL'
_computing_structure_refinement 'SHELXL-2014/7 (Sheldrick, 2014)'
_computing_structure_solution 'SHELXL-2014/7 (Sheldrick, 2014)'
_diffrn_ambient_temperature 293(2)
_diffrn_measured_fraction_theta_full 0.997
_diffrn_measured_fraction_theta_max 0.997
_diffrn_measurement_device_type 'Bruker APE-II CCD'
_diffrn_measurement_method '\f and \w scans'
_diffrn_radiation_type MoK\a
_diffrn_radiation_wavelength 0.71073
_diffrn_reflns_av_R_equivalents 0.0346
_diffrn_reflns_av_unetI/netI 0.0722
_diffrn_reflns_Laue_measured_fraction_full 0.997
_diffrn_reflns_Laue_measured_fraction_max 0.997
_diffrn_reflns_limit_h_max 9
_diffrn_reflns_limit_h_min -9
_diffrn_reflns_limit_k_max 11
_diffrn_reflns_limit_k_min -9
_diffrn_reflns_limit_l_max 17
_diffrn_reflns_limit_l_min -14
_diffrn_reflns_number 6365
_diffrn_reflns_point_group_measured_fraction_full 0.997
_diffrn_reflns_point_group_measured_fraction_max 0.997
_diffrn_reflns_theta_full 25.049
_diffrn_reflns_theta_max 25.049
_diffrn_reflns_theta_min 3.299
_diffrn_source 'fine-focus sealed tube'
_exptl_absorpt_coefficient_mu 0.657
_exptl_absorpt_correction_type multi-scan
_exptl_crystal_colour yellow
_exptl_crystal_density_diffrn 1.624
_exptl_crystal_description block
_exptl_crystal_F_000 550
_exptl_crystal_size_max 0.250
_exptl_crystal_size_mid 0.220
_exptl_crystal_size_min 0.210
_exptl_transmission_factor_max 0.871
_exptl_transmission_factor_min 0.849
_refine_diff_density_max 0.269
_refine_diff_density_min -0.263
_refine_diff_density_rms 0.058
_refine_ls_extinction_method none
_refine_ls_goodness_of_fit_ref 1.022
_refine_ls_hydrogen_treatment mixed
_refine_ls_matrix_type full
_refine_ls_number_parameters 346
_refine_ls_number_reflns 3893
_refine_ls_number_restraints 0
_refine_ls_restrained_S_all 1.022
_refine_ls_R_factor_all 0.0719
_refine_ls_R_factor_gt 0.0460
_refine_ls_shift/su_max 0.000
_refine_ls_shift/su_mean 0.000
_refine_ls_structure_factor_coef Fsqd
_refine_ls_weighting_details 'w=1/[\s^2^(Fo^2^)+(0.0271P)^2^] where P=(Fo^2^+2Fc^2^)/3'
_refine_ls_weighting_scheme calc
_refine_ls_wR_factor_gt 0.0806
_refine_ls_wR_factor_ref 0.0907
_reflns_Friedel_coverage 0.000
_reflns_number_gt 2862
_reflns_number_total 3893
_reflns_threshold_expression 'I > 2\s(I)'
_cod_data_source_file c7ce02009k2.cif
_cod_data_source_block 293-2Mn
_cod_depositor_comments 'Adding full bibliography for 7229833--7229839.cif.'
_cod_original_cell_volume 1100.73(11)
_cod_database_code 7229833
_shelx_shelxl_version_number 2014/7
_shelx_space_group_comment
;
The symmetry employed for this shelxl refinement is uniquely defined
by the following loop, which should always be used as a source of
symmetry information in preference to the above space-group names.
They are only intended as comments.
;
_shelx_estimated_absorpt_t_min 0.853
_shelx_estimated_absorpt_t_max 0.874

loop_
_space_group_symop_operation_xyz
'x, y, z'
'-x, -y, -z'

loop_
_atom_site_label
_atom_site_type_symbol
_atom_site_fract_x
_atom_site_fract_y
_atom_site_fract_z
_atom_site_U_iso_or_equiv
_atom_site_adp_type
_atom_site_occupancy
_atom_site_site_symmetry_order
_atom_site_calc_flag
_atom_site_refinement_flags_posn
_atom_site_refinement_flags_adp
Mn1 Mn 1.10694(5) 1.22746(5) 0.29315(3) 0.03049(15) Uani 1 1 d . .
O1 O 1.5269(3) 1.0717(3) 0.23921(16) 0.0519(7) Uani 1 1 d . .
O2 O 1.3617(2) 1.1970(2) 0.30041(14) 0.0387(6) Uani 1 1 d . .
O3 O 0.7943(2) 0.5640(2) -0.24502(13) 0.0372(6) Uani 1 1 d . .
O4 O 0.5517(3) 0.3786(3) -0.23957(16) 0.0673(8) Uani 1 1 d . .
O5 O 0.2662(3) 0.3841(3) -0.20235(16) 0.0551(7) Uani 1 1 d . .
O6 O 0.1568(3) 0.5411(3) -0.13111(17) 0.0578(7) Uani 1 1 d . .
O7 O 0.8600(3) 1.2387(3) 0.23290(18) 0.0429(6) Uani 1 1 d . .
N1 N 1.0861(3) 1.0441(3) 0.18332(15) 0.0279(6) Uani 1 1 d . .
N2 N 0.9230(3) 1.0797(3) 0.38090(15) 0.0308(6) Uani 1 1 d . .
N3 N 1.1601(3) 1.3527(3) 0.43176(15) 0.0297(6) Uani 1 1 d . .
C1 C 1.3876(4) 1.0984(4) 0.2464(2) 0.0336(8) Uani 1 1 d . .
C2 C 1.2294(3) 1.0018(3) 0.18299(19) 0.0302(7) Uani 1 1 d . .
C3 C 0.9459(3) 0.9649(3) 0.12638(18) 0.0299(7) Uani 1 1 d . .
H3 H 0.8481 0.9963 0.1256 0.036 Uiso 1 1 calc R U
C4 C 0.9356(3) 0.8407(4) 0.06892(19) 0.0294(7) Uani 1 1 d . .
C5 C 1.0819(4) 0.7945(4) 0.0725(2) 0.0517(10) Uani 1 1 d . .
H5 H 1.0806 0.7090 0.0370 0.062 Uiso 1 1 calc R U
C6 C 1.2298(4) 0.8762(4) 0.1293(2) 0.0526(11) Uani 1 1 d . .
H6 H 1.3289 0.8468 0.1313 0.063 Uiso 1 1 calc R U
C7 C 0.7740(3) 0.7587(3) 0.00949(19) 0.0294(7) Uani 1 1 d . .
C8 C 0.7771(4) 0.6727(3) -0.06995(18) 0.0291(7) Uani 1 1 d . .
H8 H 0.8851 0.6709 -0.0870 0.035 Uiso 1 1 calc R U
C9 C 0.6265(4) 0.5891(3) -0.12511(19) 0.0291(7) Uani 1 1 d . .
C10 C 0.6584(4) 0.5062(4) -0.2099(2) 0.0359(8) Uani 1 1 d . .
C11 C 0.4631(4) 0.5907(4) -0.09979(19) 0.0326(8) Uani 1 1 d . .
C12 C 0.2831(4) 0.5022(4) -0.1478(2) 0.0425(9) Uani 1 1 d . .
C13 C 0.4600(4) 0.6811(4) -0.0228(2) 0.0435(9) Uani 1 1 d . .
H13 H 0.3527 0.6870 -0.0071 0.052 Uiso 1 1 calc R U
C14 C 0.6106(4) 0.7629(4) 0.0316(2) 0.0408(9) Uani 1 1 d . .
H14 H 0.6030 0.8212 0.0833 0.049 Uiso 1 1 calc R U
C15 C 0.8053(4) 0.9466(4) 0.3568(2) 0.0398(8) Uani 1 1 d . .
H15 H 0.8056 0.8984 0.3001 0.048 Uiso 1 1 calc R U
C16 C 0.6820(4) 0.8751(4) 0.4108(2) 0.0448(9) Uani 1 1 d . .
H16 H 0.6029 0.7813 0.3909 0.054 Uiso 1 1 calc R U
C17 C 0.6787(4) 0.9449(4) 0.4936(2) 0.0422(9) Uani 1 1 d . .
H17 H 0.5964 0.8989 0.5308 0.051 Uiso 1 1 calc R U
C18 C 0.7995(4) 1.0862(4) 0.5229(2) 0.0317(8) Uani 1 1 d . .
C19 C 0.9199(3) 1.1492(3) 0.46421(19) 0.0277(7) Uani 1 1 d . .
C20 C 0.8044(4) 1.1671(4) 0.6088(2) 0.0405(9) Uani 1 1 d . .
H20 H 0.7205 1.1275 0.6467 0.049 Uiso 1 1 calc R U
C21 C 0.9278(4) 1.2993(4) 0.6357(2) 0.0417(9) Uani 1 1 d . .
H21 H 0.9300 1.3481 0.6925 0.050 Uiso 1 1 calc R U
C22 C 1.0555(4) 1.3657(3) 0.57809(19) 0.0326(8) Uani 1 1 d . .
C23 C 1.0484(3) 1.2931(3) 0.49171(19) 0.0278(7) Uani 1 1 d . .
C24 C 1.1884(4) 1.5019(4) 0.6025(2) 0.0399(8) Uani 1 1 d . .
H24 H 1.1987 1.5534 0.6593 0.048 Uiso 1 1 calc R U
C25 C 1.3025(4) 1.5587(4) 0.5429(2) 0.0408(8) Uani 1 1 d . .
H25 H 1.3932 1.6477 0.5593 0.049 Uiso 1 1 calc R U
C26 C 1.2826(4) 1.4828(3) 0.4571(2) 0.0349(8) Uani 1 1 d . .
H26 H 1.3581 1.5250 0.4160 0.042 Uiso 1 1 calc R U
H1 H 0.398(6) 0.382(5) -0.215(3) 0.131(19) Uiso 1 1 d . .
H1W H 0.858(4) 1.307(4) 0.198(2) 0.063(13) Uiso 1 1 d . .
H2W H 0.764(4) 1.191(4) 0.244(2) 0.060(14) Uiso 1 1 d . .

loop_
_atom_site_aniso_label
_atom_site_aniso_U_11
_atom_site_aniso_U_22
_atom_site_aniso_U_33
_atom_site_aniso_U_23
_atom_site_aniso_U_13
_atom_site_aniso_U_12
Mn1 0.0266(3) 0.0310(3) 0.0288(3) -0.0064(2) 0.00119(18) 0.0058(2)
O1 0.0217(13) 0.0501(17) 0.0778(18) -0.0093(14) -0.0027(11) 0.0103(11)
O2 0.0277(12) 0.0399(15) 0.0403(13) -0.0112(11) -0.0053(9) 0.0065(10)
O3 0.0366(13) 0.0381(14) 0.0322(12) -0.0005(11) 0.0105(10) 0.0061(10)
O4 0.0591(18) 0.0489(18) 0.0637(17) -0.0275(14) 0.0155(13) -0.0151(14)
O5 0.0424(16) 0.0560(19) 0.0439(15) -0.0059(13) -0.0079(11) -0.0101(13)
O6 0.0286(14) 0.0622(19) 0.0778(19) 0.0179(15) -0.0082(12) 0.0077(13)
O7 0.0245(15) 0.0405(17) 0.0597(18) 0.0065(14) 0.0013(11) 0.0058(12)
N1 0.0226(14) 0.0333(16) 0.0256(14) -0.0025(12) 0.0004(10) 0.0085(11)
N2 0.0323(15) 0.0276(16) 0.0293(15) -0.0020(12) -0.0015(11) 0.0080(12)
N3 0.0221(14) 0.0286(16) 0.0322(15) -0.0063(12) -0.0008(10) 0.0036(11)
C1 0.0241(18) 0.033(2) 0.038(2) 0.0040(16) 0.0002(13) 0.0026(15)
C2 0.0224(17) 0.032(2) 0.0317(18) -0.0008(15) 0.0020(12) 0.0049(14)
C3 0.0225(17) 0.038(2) 0.0261(17) -0.0060(15) -0.0013(12) 0.0093(14)
C4 0.0244(16) 0.037(2) 0.0245(16) 0.0005(14) 0.0057(12) 0.0081(14)
C5 0.030(2) 0.055(3) 0.062(2) -0.030(2) -0.0045(16) 0.0155(17)
C6 0.0242(19) 0.062(3) 0.064(2) -0.025(2) -0.0021(16) 0.0156(17)
C7 0.0267(17) 0.0308(19) 0.0272(17) -0.0011(14) 0.0029(12) 0.0058(14)
C8 0.0227(16) 0.0319(19) 0.0292(17) -0.0010(14) 0.0057(12) 0.0050(13)
C9 0.0303(18) 0.0252(18) 0.0258(17) 0.0025(14) 0.0023(13) 0.0012(14)
C10 0.037(2) 0.038(2) 0.0255(18) -0.0030(15) -0.0012(14) 0.0067(16)
C11 0.0281(18) 0.035(2) 0.0311(18) 0.0063(15) -0.0011(13) 0.0047(14)
C12 0.032(2) 0.048(3) 0.040(2) 0.0167(19) -0.0037(15) 0.0013(18)
C13 0.0264(18) 0.056(3) 0.046(2) -0.0036(18) 0.0028(15) 0.0149(17)
C14 0.0339(19) 0.047(2) 0.039(2) -0.0118(17) 0.0049(14) 0.0140(16)
C15 0.040(2) 0.034(2) 0.036(2) -0.0037(16) -0.0048(15) 0.0039(16)
C16 0.041(2) 0.033(2) 0.050(2) 0.0027(18) -0.0036(16) 0.0005(16)
C17 0.035(2) 0.040(2) 0.051(2) 0.0146(18) 0.0069(15) 0.0069(16)
C18 0.0288(18) 0.036(2) 0.0335(19) 0.0099(16) 0.0038(13) 0.0139(15)
C19 0.0233(16) 0.0285(19) 0.0293(18) -0.0003(14) -0.0002(12) 0.0075(13)
C20 0.040(2) 0.049(2) 0.036(2) 0.0122(17) 0.0127(15) 0.0155(17)
C21 0.057(2) 0.052(2) 0.0237(18) 0.0017(17) 0.0112(15) 0.0270(19)
C22 0.0390(19) 0.034(2) 0.0271(18) -0.0019(15) -0.0023(13) 0.0182(15)
C23 0.0252(17) 0.0320(19) 0.0269(17) -0.0019(14) 0.0002(12) 0.0129(14)
C24 0.054(2) 0.036(2) 0.0290(19) -0.0086(16) -0.0059(15) 0.0205(18)
C25 0.041(2) 0.029(2) 0.042(2) -0.0085(16) -0.0101(15) 0.0036(16)
C26 0.0320(18) 0.031(2) 0.0370(19) -0.0020(15) -0.0003(14) 0.0068(15)

loop_
_atom_type_symbol
_atom_type_description
_atom_type_scat_dispersion_real
_atom_type_scat_dispersion_imag
_atom_type_scat_source
C C 0.0033 0.0016 'International Tables Vol C Tables 4.2.6.8 and 6.1.1.4'
H H 0.0000 0.0000 'International Tables Vol C Tables 4.2.6.8 and 6.1.1.4'
Mn Mn 0.3368 0.7283 'International Tables Vol C Tables 4.2.6.8 and 6.1.1.4'
N N 0.0061 0.0033 'International Tables Vol C Tables 4.2.6.8 and 6.1.1.4'
O O 0.0106 0.0060 'International Tables Vol C Tables 4.2.6.8 and 6.1.1.4'

loop_
_geom_angle_atom_site_label_1
_geom_angle_atom_site_label_2
_geom_angle_atom_site_label_3
_geom_angle
_geom_angle_site_symmetry_1
_geom_angle_site_symmetry_3
O3 Mn1 O2 92.68(8) 2_775 .
O3 Mn1 O7 81.56(10) 2_775 .
O2 Mn1 O7 158.43(9) . .
O3 Mn1 N3 87.38(9) 2_775 .
O2 Mn1 N3 92.45(8) . .
O7 Mn1 N3 107.93(9) . .
O3 Mn1 N1 109.71(8) 2_775 .
O2 Mn1 N1 74.42(8) . .
O7 Mn1 N1 87.91(9) . .
N3 Mn1 N1 158.55(9) . .
O3 Mn1 N2 149.27(8) 2_775 .
O2 Mn1 N2 111.31(8) . .
O7 Mn1 N2 82.13(10) . .
N3 Mn1 N2 73.18(8) . .
N1 Mn1 N2 95.50(9) . .
C1 O2 Mn1 119.52(18) . .
C10 O3 Mn1 131.9(2) . 2_775
C10 O4 H1 105(2) . .
C12 O5 H1 108(2) . .
Mn1 O7 H1W 121(2) . .
Mn1 O7 H2W 125(2) . .
H1W O7 H2W 113(3) . .
C3 N1 C2 117.9(3) . .
C3 N1 Mn1 128.25(19) . .
C2 N1 Mn1 113.49(18) . .
C15 N2 C19 117.2(3) . .
C15 N2 Mn1 128.2(2) . .
C19 N2 Mn1 113.94(19) . .
C26 N3 C23 118.4(3) . .
C26 N3 Mn1 125.2(2) . .
C23 N3 Mn1 116.19(18) . .
O1 C1 O2 127.4(3) . .
O1 C1 C2 116.6(3) . .
O2 C1 C2 116.0(3) . .
N1 C2 C6 121.3(3) . .
N1 C2 C1 115.9(3) . .
C6 C2 C1 122.7(3) . .
N1 C3 C4 124.9(3) . .
N1 C3 H3 117.5 . .
C4 C3 H3 117.5 . .
C3 C4 C5 116.4(3) . .
C3 C4 C7 121.2(3) . .
C5 C4 C7 122.3(3) . .
C6 C5 C4 119.7(3) . .
C6 C5 H5 120.1 . .
C4 C5 H5 120.1 . .
C2 C6 C5 119.7(3) . .
C2 C6 H6 120.2 . .
C5 C6 H6 120.2 . .
C8 C7 C14 117.0(3) . .
C8 C7 C4 121.9(2) . .
C14 C7 C4 121.1(3) . .
C7 C8 C9 123.1(3) . .
C7 C8 H8 118.4 . .
C9 C8 H8 118.4 . .
C8 C9 C11 118.8(3) . .
C8 C9 C10 114.9(2) . .
C11 C9 C10 126.2(3) . .
O3 C10 O4 122.7(3) . .
O3 C10 C9 117.8(3) . .
O4 C10 C9 119.4(3) . .
C13 C11 C9 118.2(3) . .
C13 C11 C12 114.6(3) . .
C9 C11 C12 127.2(3) . .
O6 C12 O5 121.7(3) . .
O6 C12 C11 119.2(3) . .
O5 C12 C11 119.1(3) . .
C14 C13 C11 122.3(3) . .
C14 C13 H13 118.8 . .
C11 C13 H13 118.8 . .
C13 C14 C7 120.5(3) . .
C13 C14 H14 119.8 . .
C7 C14 H14 119.8 . .
N2 C15 C16 124.0(3) . .
N2 C15 H15 118.0 . .
C16 C15 H15 118.0 . .
C17 C16 C15 118.7(3) . .
C17 C16 H16 120.6 . .
C15 C16 H16 120.6 . .
C16 C17 C18 119.9(3) . .
C16 C17 H17 120.0 . .
C18 C17 H17 120.0 . .
C19 C18 C17 117.3(3) . .
C19 C18 C20 119.3(3) . .
C17 C18 C20 123.4(3) . .
N2 C19 C18 122.8(3) . .
N2 C19 C23 117.8(2) . .
C18 C19 C23 119.4(3) . .
C21 C20 C18 121.4(3) . .
C21 C20 H20 119.3 . .
C18 C20 H20 119.3 . .
C20 C21 C22 120.9(3) . .
C20 C21 H21 119.6 . .
C22 C21 H21 119.6 . .
C24 C22 C23 117.2(3) . .
C24 C22 C21 123.6(3) . .
C23 C22 C21 119.1(3) . .
N3 C23 C22 122.5(3) . .
N3 C23 C19 117.7(2) . .
C22 C23 C19 119.8(3) . .
C25 C24 C22 119.9(3) . .
C25 C24 H24 120.1 . .
C22 C24 H24 120.1 . .
C24 C25 C26 119.5(3) . .
C24 C25 H25 120.2 . .
C26 C25 H25 120.2 . .
N3 C26 C25 122.4(3) . .
N3 C26 H26 118.8 . .
C25 C26 H26 118.8 . .

loop_
_geom_bond_atom_site_label_1
_geom_bond_atom_site_label_2
_geom_bond_distance
_geom_bond_site_symmetry_2
Mn1 O3 2.133(2) 2_775
Mn1 O2 2.167(2) .
Mn1 O7 2.180(2) .
Mn1 N3 2.246(2) .
Mn1 N1 2.247(2) .
Mn1 N2 2.300(2) .
O1 C1 1.240(3) .
O2 C1 1.261(3) .
O3 C10 1.243(3) .
O3 Mn1 2.133(2) 2_775
O4 C10 1.270(4) .
O4 H1 1.32(5) .
O5 C12 1.295(4) .
O5 H1 1.10(5) .
O6 C12 1.224(4) .
O7 H1W 0.89(4) .
O7 H2W 0.81(3) .
N1 C3 1.340(3) .
N1 C2 1.342(3) .
N2 C15 1.327(4) .
N2 C19 1.367(3) .
N3 C26 1.326(4) .
N3 C23 1.359(3) .
C1 C2 1.523(4) .
C2 C6 1.383(4) .
C3 C4 1.377(4) .
C3 H3 0.9300 .
C4 C5 1.389(4) .
C4 C7 1.477(4) .
C5 C6 1.383(4) .
C5 H5 0.9300 .
C6 H6 0.9300 .
C7 C8 1.390(4) .
C7 C14 1.393(4) .
C8 C9 1.390(4) .
C8 H8 0.9300 .
C9 C11 1.402(4) .
C9 C10 1.517(4) .
C11 C13 1.382(4) .
C11 C12 1.522(4) .
C13 C14 1.380(4) .
C13 H13 0.9300 .
C14 H14 0.9300 .
C15 C16 1.385(4) .
C15 H15 0.9300 .
C16 C17 1.362(4) .
C16 H16 0.9300 .
C17 C18 1.405(4) .
C17 H17 0.9300 .
C18 C19 1.396(4) .
C18 C20 1.431(4) .
C19 C23 1.441(4) .
C20 C21 1.346(4) .
C20 H20 0.9300 .
C21 C22 1.428(4) .
C21 H21 0.9300 .
C22 C24 1.400(4) .
C22 C23 1.402(4) .
C24 C25 1.359(4) .
C24 H24 0.9300 .
C25 C26 1.392(4) .
C25 H25 0.9300 .
C26 H26 0.9300 .

loop_
_geom_torsion_atom_site_label_1
_geom_torsion_atom_site_label_2
_geom_torsion_atom_site_label_3
_geom_torsion_atom_site_label_4
_geom_torsion
_geom_torsion_site_symmetry_1
Mn1 O2 C1 O1 176.5(3) .
Mn1 O2 C1 C2 -3.5(4) .
C3 N1 C2 C6 -3.5(4) .
Mn1 N1 C2 C6 170.0(3) .
C3 N1 C2 C1 177.8(2) .
Mn1 N1 C2 C1 -8.8(3) .
O1 C1 C2 N1 -171.6(3) .
O2 C1 C2 N1 8.4(4) .
O1 C1 C2 C6 9.7(5) .
O2 C1 C2 C6 -170.3(3) .
C2 N1 C3 C4 1.8(4) .
Mn1 N1 C3 C4 -170.5(2) .
N1 C3 C4 C5 1.2(5) .
N1 C3 C4 C7 178.9(3) .
C3 C4 C5 C6 -2.6(5) .
C7 C4 C5 C6 179.7(3) .
N1 C2 C6 C5 2.1(5) .
C1 C2 C6 C5 -179.3(3) .
C4 C5 C6 C2 1.1(5) .
C3 C4 C7 C8 155.0(3) .
C5 C4 C7 C8 -27.5(5) .
C3 C4 C7 C14 -26.0(5) .
C5 C4 C7 C14 151.6(3) .
C14 C7 C8 C9 -2.1(5) .
C4 C7 C8 C9 177.0(3) .
C7 C8 C9 C11 -0.2(5) .
C7 C8 C9 C10 178.4(3) .
Mn1 O3 C10 O4 126.1(3) 2_775
Mn1 O3 C10 C9 -57.6(4) 2_775
C8 C9 C10 O3 -32.7(4) .
C11 C9 C10 O3 145.8(3) .
C8 C9 C10 O4 143.7(3) .
C11 C9 C10 O4 -37.8(5) .
C8 C9 C11 C13 2.9(5) .
C10 C9 C11 C13 -175.6(3) .
C8 C9 C11 C12 -176.8(3) .
C10 C9 C11 C12 4.7(5) .
C13 C11 C12 O6 18.3(5) .
C9 C11 C12 O6 -162.0(3) .
C13 C11 C12 O5 -158.9(3) .
C9 C11 C12 O5 20.9(5) .
C9 C11 C13 C14 -3.3(5) .
C12 C11 C13 C14 176.4(3) .
C11 C13 C14 C7 1.0(5) .
C8 C7 C14 C13 1.7(5) .
C4 C7 C14 C13 -177.4(3) .
C19 N2 C15 C16 -0.4(5) .
Mn1 N2 C15 C16 -169.8(2) .
N2 C15 C16 C17 0.6(5) .
C15 C16 C17 C18 -0.3(5) .
C16 C17 C18 C19 -0.2(5) .
C16 C17 C18 C20 179.8(3) .
C15 N2 C19 C18 -0.2(4) .
Mn1 N2 C19 C18 170.8(2) .
C15 N2 C19 C23 179.3(3) .
Mn1 N2 C19 C23 -9.7(3) .
C17 C18 C19 N2 0.5(4) .
C20 C18 C19 N2 -179.5(3) .
C17 C18 C19 C23 -179.0(3) .
C20 C18 C19 C23 1.0(4) .
C19 C18 C20 C21 -3.2(5) .
C17 C18 C20 C21 176.8(3) .
C18 C20 C21 C22 1.9(5) .
C20 C21 C22 C24 -179.2(3) .
C20 C21 C22 C23 1.6(5) .
C26 N3 C23 C22 1.7(4) .
Mn1 N3 C23 C22 -174.0(2) .
C26 N3 C23 C19 -177.8(3) .
Mn1 N3 C23 C19 6.5(3) .
C24 C22 C23 N3 -2.5(4) .
C21 C22 C23 N3 176.8(3) .
C24 C22 C23 C19 177.0(3) .
C21 C22 C23 C19 -3.7(4) .
N2 C19 C23 N3 2.4(4) .
C18 C19 C23 N3 -178.1(3) .
N2 C19 C23 C22 -177.1(3) .
C18 C19 C23 C22 2.4(4) .
C23 C22 C24 C25 0.6(5) .
C21 C22 C24 C25 -178.6(3) .
C22 C24 C25 C26 1.9(5) .
C23 N3 C26 C25 1.1(5) .
Mn1 N3 C26 C25 176.3(2) .
C24 C25 C26 N3 -2.9(5) .
